data_4506301
loop_
_publ_author_name
'Landenberger, Kira B.'
'Matzger, Adam J.'

_publ_section_title
;
 Cocrystals of 1,3,5,7-Tetranitro-1,3,5,7-tetrazacyclooctane (HMX)
;
_journal_issue 7
_journal_name_full 'Crystal Growth &amp; Design'
_journal_page_first 3603
_journal_paper_doi 10.1021/cg3004245
_journal_volume 12
_journal_year 2012
_chemical_formula_moiety 'C4 H8 N8 O8, C6 H4 S2'
_chemical_formula_sum 'C10 H12 N8 O8 S2'
_chemical_formula_weight 436.40
_chemical_name_common 'HMX - thieno[3,2-b]thiophene'
_chemical_name_systematic
; 
 1,3,5,7-tetranitro-1,3,5,7-tetraza-cyclooctane - thieno[3,2-b]thiophene
;
_space_group_IT_number 62
_symmetry_cell_setting orthorhombic
_symmetry_Int_Tables_number 62
_symmetry_space_group_name_Hall '-P 2ac 2n'
_symmetry_space_group_name_H-M 'P n m a'
_atom_sites_solution_hydrogens geom
_atom_sites_solution_primary direct
_atom_sites_solution_secondary difmap
_audit_creation_method SHELXL-97
_cell_angle_alpha 90.00
_cell_angle_beta 90.00
_cell_angle_gamma 90.00
_cell_formula_units_Z 4
_cell_length_a 11.1402(5)
_cell_length_b 19.1745(14)
_cell_length_c 7.6902(3)
_cell_measurement_reflns_used 13438
_cell_measurement_temperature 95(2)
_cell_measurement_theta_max 66.63
_cell_measurement_theta_min 6.93
_cell_volume 1642.69(15)
_computing_cell_refinement 'CrystalClear-SM Expert 2.0 r4'
_computing_data_collection 'CrystalClear-SM Expert 2.0 r4 (Rigaku, 2009)'
_computing_data_reduction 'CrystalClear-SM Expert 2.0 r4'
_computing_molecular_graphics 'CrystalStructure 4.0 (Rigaku, 2009)'
_computing_publication_material 'CrystalStructure 4.0 (Rigaku, 2009)'
_computing_structure_refinement 'SHELXL-97 (Sheldrick, 1997)'
_computing_structure_solution 'SIR92 (Altomare, et al., 1994)'
_diffrn_ambient_temperature 95(2)
_diffrn_measured_fraction_theta_full 0.996
_diffrn_measured_fraction_theta_max 0.996
_diffrn_measurement_device_type 'Rigaku R-AXIS RAPID imaging plate'
_diffrn_measurement_method \w
_diffrn_radiation_monochromator graphite
_diffrn_radiation_source 'fine-focus sealed tube'
_diffrn_radiation_type CuK\a
_diffrn_radiation_wavelength 1.54187
_diffrn_reflns_av_R_equivalents 0.0290
_diffrn_reflns_av_sigmaI/netI 0.0177
_diffrn_reflns_limit_h_max 10
_diffrn_reflns_limit_h_min -13
_diffrn_reflns_limit_k_max 22
_diffrn_reflns_limit_k_min -22
_diffrn_reflns_limit_l_max 9
_diffrn_reflns_limit_l_min -9
_diffrn_reflns_number 15157
_diffrn_reflns_theta_full 66.60
_diffrn_reflns_theta_max 66.60
_diffrn_reflns_theta_min 7.00
_diffrn_standards_number 0
_exptl_absorpt_coefficient_mu 3.570
_exptl_absorpt_correction_T_max 0.7166
_exptl_absorpt_correction_T_min 0.4347
_exptl_absorpt_correction_type multi-scan
_exptl_absorpt_process_details
;
    Higashi, T. (1995). Program for Absorption Correction.
    Rigaku Corporation, Tokyo, Japan.
;
_exptl_crystal_colour colorless
_exptl_crystal_density_diffrn 1.765
_exptl_crystal_density_method 'not measured'
_exptl_crystal_description prism
_exptl_crystal_F_000 896
_exptl_crystal_size_max 0.28
_exptl_crystal_size_mid 0.13
_exptl_crystal_size_min 0.10
_refine_diff_density_max 0.488
_refine_diff_density_min -0.217
_refine_diff_density_rms 0.076
_refine_ls_extinction_method none
_refine_ls_goodness_of_fit_ref 1.096
_refine_ls_hydrogen_treatment riding
_refine_ls_matrix_type full
_refine_ls_number_parameters 133
_refine_ls_number_reflns 1490
_refine_ls_number_restraints 0
_refine_ls_restrained_S_all 1.096
_refine_ls_R_factor_all 0.0376
_refine_ls_R_factor_gt 0.0356
_refine_ls_shift/su_max 0.000
_refine_ls_shift/su_mean 0.000
_refine_ls_structure_factor_coef Fsqd
_refine_ls_weighting_details 'calc w=1/[\s^2^(Fo^2^)+(0.0648P)^2^+0.6550P] where P=(Fo^2^+2Fc^2^)/3'
_refine_ls_weighting_scheme calc
_refine_ls_wR_factor_gt 0.0977
_refine_ls_wR_factor_ref 0.1012
_reflns_number_gt 1373
_reflns_number_total 1490
_reflns_threshold_expression >2sigma(I)
_cod_data_source_file cg3004245_si_002.cif
_cod_data_source_block HMX_T2
_cod_depositor_comments 'Adding full bibliography for 4506298--4506304.cif.'
_cod_database_code 4506301

loop_
_symmetry_equiv_pos_as_xyz
'x, y, z'
'-x+1/2, y+1/2, z+1/2'
'x, -y+1/2, z'
'-x+1/2, -y, z+1/2'
'-x, -y, -z'
'x-1/2, -y-1/2, -z-1/2'
'-x, y-1/2, -z'
'x-1/2, y, -z-1/2'

loop_
_atom_site_label
_atom_site_type_symbol
_atom_site_fract_x
_atom_site_fract_y
_atom_site_fract_z
_atom_site_U_iso_or_equiv
_atom_site_adp_type
_atom_site_occupancy
_atom_site_symmetry_multiplicity
_atom_site_calc_flag
_atom_site_refinement_flags
S1 S 0.53848(4) 0.00707(2) 0.26356(6) 0.0268(2) Uani 1 1 d .
O1 O 0.48578(15) 0.19344(10) 0.47101(18) 0.0480(5) Uani 1 1 d .
O2 O 0.67110(13) 0.14245(9) 0.68972(18) 0.0394(4) Uani 1 1 d .
O3 O 0.75627(12) 0.13640(7) 0.94476(19) 0.0332(4) Uani 1 1 d .
O4 O 0.76069(11) 0.19340(7) 1.31847(17) 0.0284(3) Uani 1 1 d .
N1 N 0.48153(19) 0.2500 0.5434(3) 0.0329(6) Uani 1 2 d S
N2 N 0.46865(19) 0.2500 0.7232(3) 0.0258(5) Uani 1 2 d S
N3 N 0.67097(14) 0.14816(8) 0.8486(2) 0.0260(4) Uani 1 1 d .
N4 N 0.56722(12) 0.17083(8) 0.92495(18) 0.0194(3) Uani 1 1 d .
N5 N 0.72228(17) 0.2500 1.2694(2) 0.0205(5) Uani 1 2 d S
N6 N 0.63094(17) 0.2500 1.1486(2) 0.0169(4) Uani 1 2 d S
C1 C 0.46354(15) 0.18394(10) 0.8144(2) 0.0243(4) Uani 1 1 d .
H1A H 0.4571 0.1459 0.7279 0.029 Uiso 1 1 calc R
H1B H 0.3902 0.1829 0.8870 0.029 Uiso 1 1 calc R
C2 C 0.56971(15) 0.18462(8) 1.1107(2) 0.0174(4) Uani 1 1 d .
H2A H 0.6114 0.1459 1.1709 0.021 Uiso 1 1 calc R
H2B H 0.4865 0.1868 1.1555 0.021 Uiso 1 1 calc R
C3 C 0.39577(18) 0.04069(10) 0.2341(2) 0.0290(5) Uani 1 1 d .
H3 H 0.3485 0.0584 0.3269 0.035 Uiso 1 1 calc R
C4 C 0.35775(16) 0.03943(9) 0.0677(2) 0.0250(4) Uani 1 1 d .
H4 H 0.2818 0.0558 0.0291 0.030 Uiso 1 1 calc R
C5 C 0.44829(16) 0.00984(9) -0.0433(3) 0.0227(4) Uani 1 1 d .

loop_
_atom_site_aniso_label
_atom_site_aniso_U_11
_atom_site_aniso_U_22
_atom_site_aniso_U_33
_atom_site_aniso_U_23
_atom_site_aniso_U_13
_atom_site_aniso_U_12
S1 0.0280(3) 0.0258(3) 0.0266(3) 0.00132(17) -0.00078(17) 0.00190(17)
O1 0.0509(10) 0.0767(12) 0.0166(7) -0.0177(8) 0.0066(7) -0.0272(8)
O2 0.0320(8) 0.0613(10) 0.0249(7) -0.0185(7) 0.0104(6) -0.0063(7)
O3 0.0211(7) 0.0430(8) 0.0356(7) -0.0006(6) 0.0033(6) 0.0081(6)
O4 0.0219(7) 0.0396(8) 0.0237(7) 0.0088(6) -0.0053(5) 0.0065(6)
N1 0.0140(11) 0.0726(19) 0.0121(10) 0.000 0.0005(8) 0.000
N2 0.0228(12) 0.0446(14) 0.0099(10) 0.000 0.0005(8) 0.000
N3 0.0228(8) 0.0294(8) 0.0257(8) -0.0068(6) 0.0079(7) -0.0025(6)
N4 0.0168(7) 0.0249(8) 0.0166(7) -0.0051(6) 0.0025(6) -0.0015(6)
N5 0.0124(10) 0.0361(13) 0.0130(9) 0.000 -0.0007(8) 0.000
N6 0.0167(10) 0.0207(10) 0.0133(9) 0.000 -0.0038(8) 0.000
C1 0.0191(9) 0.0377(11) 0.0159(8) -0.0054(8) 0.0010(7) -0.0081(7)
C2 0.0163(8) 0.0204(9) 0.0156(8) 0.0002(6) 0.0014(7) -0.0008(6)
C3 0.0282(10) 0.0239(10) 0.0350(10) -0.0004(7) 0.0086(8) 0.0028(8)
C4 0.0187(9) 0.0208(9) 0.0356(10) 0.0028(7) 0.0010(8) 0.0024(7)
C5 0.0226(9) 0.0184(9) 0.0270(10) 0.0023(7) 0.0010(7) 0.0008(7)

loop_
_atom_type_symbol
_atom_type_description
_atom_type_scat_dispersion_real
_atom_type_scat_dispersion_imag
_atom_type_scat_source
C C 0.0181 0.0091 'International Tables Vol C Tables 4.2.6.8 and 6.1.1.4'
H H 0.0000 0.0000 'International Tables Vol C Tables 4.2.6.8 and 6.1.1.4'
N N 0.0311 0.0180 'International Tables Vol C Tables 4.2.6.8 and 6.1.1.4'
O O 0.0492 0.0322 'International Tables Vol C Tables 4.2.6.8 and 6.1.1.4'
S S 0.3331 0.5567 'International Tables Vol C Tables 4.2.6.8 and 6.1.1.4'

loop_
_geom_angle_atom_site_label_1
_geom_angle_atom_site_label_2
_geom_angle_atom_site_label_3
_geom_angle
_geom_angle_site_symmetry_1
_geom_angle_site_symmetry_3
C3 S1 C5 91.15(9) . 5_655
O1 N1 O1 125.5(2) . 3
O1 N1 N2 117.24(12) . .
O1 N1 N2 117.24(12) 3 .
N1 N2 C1 119.03(10) . .
N1 N2 C1 119.03(10) . 3
C1 N2 C1 121.9(2) . 3
O3 N3 O2 125.73(15) . .
O3 N3 N4 117.05(15) . .
O2 N3 N4 117.21(15) . .
N3 N4 C2 117.65(14) . .
N3 N4 C1 118.33(13) . .
C2 N4 C1 123.90(14) . .
O4 N5 O4 124.5(2) 3 .
O4 N5 N6 117.73(10) 3 .
O4 N5 N6 117.73(10) . .
N5 N6 C2 118.73(9) . .
N5 N6 C2 118.73(9) . 3
C2 N6 C2 118.78(18) . 3
N2 C1 N4 113.72(15) . .
N2 C1 H1A 108.8 . .
N4 C1 H1A 108.8 . .
N2 C1 H1B 108.8 . .
N4 C1 H1B 108.8 . .
H1A C1 H1B 107.7 . .
N4 C2 N6 111.24(14) . .
N4 C2 H2A 109.4 . .
N6 C2 H2A 109.4 . .
N4 C2 H2B 109.4 . .
N6 C2 H2B 109.4 . .
H2A C2 H2B 108.0 . .
C4 C3 S1 113.95(14) . .
C4 C3 H3 123.0 . .
S1 C3 H3 123.0 . .
C3 C4 C5 110.49(17) . .
C3 C4 H4 124.8 . .
C5 C4 H4 124.8 . .
C5 C5 C4 114.0(2) 5_655 .
C5 C5 S1 110.42(19) 5_655 5_655
C4 C5 S1 135.59(15) . 5_655

loop_
_geom_bond_atom_site_label_1
_geom_bond_atom_site_label_2
_geom_bond_distance
_geom_bond_site_symmetry_2
S1 C3 1.730(2) .
S1 C5 1.731(2) 5_655
O1 N1 1.2198(19) .
O2 N3 1.226(2) .
O3 N3 1.225(2) .
O4 N5 1.2262(15) .
N1 O1 1.2198(19) 3
N1 N2 1.391(3) .
N2 C1 1.449(2) .
N2 C1 1.449(2) 3
N3 N4 1.367(2) .
N4 C2 1.453(2) .
N4 C1 1.456(2) .
N5 O4 1.2262(15) 3
N5 N6 1.378(3) .
N6 C2 1.4566(18) .
N6 C2 1.4566(18) 3
C1 H1A 0.9900 .
C1 H1B 0.9900 .
C2 H2A 0.9900 .
C2 H2B 0.9900 .
C3 C4 1.349(3) .
C3 H3 0.9500 .
C4 C5 1.438(3) .
C4 H4 0.9500 .
C5 C5 1.383(4) 5_655
C5 S1 1.731(2) 5_655

loop_
_geom_torsion_atom_site_label_1
_geom_torsion_atom_site_label_2
_geom_torsion_atom_site_label_3
_geom_torsion_atom_site_label_4
_geom_torsion
_geom_torsion_site_symmetry_1
_geom_torsion_site_symmetry_4
O1 N1 N2 C1 1.3(3) . .
O1 N1 N2 C1 -179.83(19) 3 .
O1 N1 N2 C1 179.83(19) . 3
O1 N1 N2 C1 -1.3(3) 3 3
O3 N3 N4 C2 5.0(2) . .
O2 N3 N4 C2 -173.83(15) . .
O3 N3 N4 C1 -178.82(15) . .
O2 N3 N4 C1 2.3(2) . .
O4 N5 N6 C2 -169.47(16) 3 .
O4 N5 N6 C2 11.6(3) . .
O4 N5 N6 C2 -11.6(3) 3 3
O4 N5 N6 C2 169.47(16) . 3
N1 N2 C1 N4 112.3(2) . .
C1 N2 C1 N4 -66.2(3) 3 .
N3 N4 C1 N2 -79.0(2) . .
C2 N4 C1 N2 96.91(19) . .
N3 N4 C2 N6 75.67(19) . .
C1 N4 C2 N6 -100.25(18) . .
N5 N6 C2 N4 -127.97(17) . .
C2 N6 C2 N4 74.1(2) 3 .
C5 S1 C3 C4 0.33(15) 5_655 .
S1 C3 C4 C5 -0.1(2) . .
C3 C4 C5 C5 -0.3(3) . 5_655
C3 C4 C5 S1 -179.57(16) . 5_655
